data_4300216
loop_
_publ_author_name
'F. Albert Cotton'
'Carlos A. Murillo'
'Hong-Cai Zhou'

_publ_section_title
;
A Dinuclear Cation with Both Four- and Five-Coordinate Cobalt(II)
;
_journal_name_full 'Inorganic Chemistry'
_journal_page_first 1039
_journal_page_last 1041
_journal_paper_doi 10.1021/ic991186+
_journal_volume 39
_journal_year 2000
_chemical_formula_moiety
;
[Co2 (C17 H16 N3)3]2 (P F6)2 Li2 (C4 H8 O)6 (P F6)2
;
_chemical_formula_structural '[Co2 (DPhIP)3]2 (PF6)2 Li2 (THF)6 (PF6)2'
_chemical_formula_sum 'C63 H72 Co2 F12 Li N9 O3 P2'
_chemical_formula_weight 1418.04
_space_group_IT_number 2
_space_group_name_Hall '-P 1'
_space_group_name_H-M_alt 'P -1'
_symmetry_cell_setting triclinic
_symmetry_space_group_name_Hall '-P 1'
_symmetry_space_group_name_H-M 'P -1'
_cell_angle_alpha 98.21(3)
_cell_angle_beta 99.91(3)
_cell_angle_gamma 105.84(3)
_cell_formula_units_Z 4
_cell_length_a 16.904(3)
_cell_length_b 17.328(4)
_cell_length_c 23.828(5)
_cell_measurement_temperature 158(2)
_cell_volume 6480(2)
_diffrn_ambient_temperature 158(2)
_exptl_crystal_density_diffrn 1.453
_refine_ls_R_factor_obs 0.0613
_refine_ls_wR_factor_obs 0.1409
_cod_database_code 4300216

loop_
_symmetry_equiv_pos_as_xyz
'x, y, z'
'-x, -y, -z'

loop_
_atom_site_label
_atom_site_type_symbol
_atom_site_fract_x
_atom_site_fract_y
_atom_site_fract_z
_atom_site_U_iso_or_equiv
_atom_site_adp_type
_atom_site_occupancy
_atom_site_calc_flag
_atom_site_refinement_flags
_atom_site_disorder_assembly
_atom_site_disorder_group
Co1 Co 0.23677(6) 0.20918(5) 0.18075(4) 0.0264(2) Uani 1 d . . .
Co2 Co 0.26680(6) 0.27085(5) 0.31438(4) 0.0272(2) Uani 1 d . . .
Co3 Co 0.27528(6) 0.72695(5) 0.18773(4) 0.0265(2) Uani 1 d . . .
Co4 Co 0.21065(6) 0.75291(5) 0.30021(4) 0.0260(2) Uani 1 d . . .
N1 N 0.2239(3) 0.3106(3) 0.1583(2) 0.0265(13) Uani 1 d . . .
N2 N 0.2537(3) 0.3562(3) 0.2553(2) 0.0211(12) Uani 1 d . . .
N3 N 0.2876(3) 0.3896(3) 0.3514(2) 0.0277(13) Uani 1 d . . .
N4 N 0.1577(3) 0.0991(3) 0.1265(2) 0.0280(13) Uani 1 d . . .
N5 N 0.1454(3) 0.1425(3) 0.2151(2) 0.0246(13) Uani 1 d . . .
N6 N 0.1510(3) 0.1964(3) 0.3084(2) 0.0285(14) Uani 1 d . . .
N7 N 0.3393(3) 0.2250(3) 0.3838(2) 0.0309(14) Uani 1 d . . .
N8 N 0.3610(3) 0.2297(3) 0.2953(2) 0.0246(13) Uani 1 d . . .
N9 N 0.3570(3) 0.2146(3) 0.1986(2) 0.0266(13) Uani 1 d . . .
N10 N 0.3643(3) 0.6707(3) 0.1685(2) 0.0247(13) Uani 1 d . . .
N11 N 0.3519(3) 0.7097(3) 0.2576(2) 0.0251(13) Uani 1 d . . .
N12 N 0.3230(3) 0.7515(3) 0.3436(2) 0.0267(13) Uani 1 d . . .
N13 N 0.1232(3) 0.6564(3) 0.3298(3) 0.0289(14) Uani 1 d . . .
N14 N 0.1287(3) 0.6585(3) 0.2388(2) 0.0255(13) Uani 1 d . . .
N15 N 0.1593(3) 0.6584(3) 0.1503(2) 0.0270(13) Uani 1 d . . .
N16 N 0.1857(3) 0.8574(3) 0.3309(2) 0.0256(13) Uani 1 d . . .
N17 N 0.2408(3) 0.8550(3) 0.2527(2) 0.0222(12) Uani 1 d . . .
N18 N 0.2983(3) 0.8396(3) 0.1753(2) 0.0265(13) Uani 1 d . . .
C1 C 0.2072(4) 0.3199(4) 0.0986(3) 0.0294(17) Uani 1 d . . .
C2 C 0.1292(5) 0.2821(5) 0.0631(3) 0.055(2) Uani 1 d . . .
H2A H 0.0847 0.2519 0.0783 0.066 Uiso 1 calc R . .
C3 C 0.1149(6) 0.2877(6) 0.0052(4) 0.067(3) Uani 1 d . . .
H3A H 0.0607 0.2604 -0.0191 0.081 Uiso 1 calc R . .
C4 C 0.1761(6) 0.3310(5) -0.0174(3) 0.052(2) Uani 1 d . . .
H4A H 0.1651 0.3353 -0.0571 0.062 Uiso 1 calc R . .
C5 C 0.2543(6) 0.3686(5) 0.0174(3) 0.060(2) Uani 1 d . . .
H5A H 0.2982 0.3985 0.0017 0.072 Uiso 1 calc R . .
C6 C 0.2703(5) 0.3633(5) 0.0762(3) 0.050(2) Uani 1 d . . .
H6A H 0.3248 0.3898 0.1003 0.060 Uiso 1 calc R . .
C7 C 0.2369(4) 0.3716(4) 0.2006(3) 0.0285(17) Uani 1 d . . .
C8 C 0.2331(5) 0.4542(4) 0.1919(3) 0.0321(17) Uani 1 d . . .
H8A H 0.1871 0.4478 0.1580 0.039 Uiso 1 calc R . .
H8B H 0.2867 0.4848 0.1832 0.039 Uiso 1 calc R . .
C9 C 0.2178(4) 0.5036(4) 0.2457(3) 0.0324(17) Uani 1 d . . .
H9A H 0.2242 0.5606 0.2408 0.039 Uiso 1 calc R . .
H9B H 0.1598 0.4789 0.2504 0.039 Uiso 1 calc R . .
C10 C 0.2810(5) 0.5032(4) 0.2990(3) 0.0338(18) Uani 1 d . . .
H10C H 0.3388 0.5327 0.2960 0.041 Uiso 1 calc R . .
H10D H 0.2692 0.5315 0.3343 0.041 Uiso 1 calc R . .
C11 C 0.2750(4) 0.4167(4) 0.3036(3) 0.0224(15) Uani 1 d . . .
C12 C 0.3161(4) 0.4415(4) 0.4077(3) 0.0289(17) Uani 1 d . . .
C13 C 0.2690(5) 0.4269(5) 0.4490(3) 0.047(2) Uani 1 d . . .
H13C H 0.2168 0.3843 0.4391 0.056 Uiso 1 calc R . .
C14 C 0.2969(6) 0.4733(6) 0.5045(4) 0.062(3) Uani 1 d . . .
H14C H 0.2639 0.4623 0.5326 0.074 Uiso 1 calc R . .
C15 C 0.3718(6) 0.5353(5) 0.5194(4) 0.060(3) Uani 1 d . . .
H15C H 0.3908 0.5680 0.5575 0.072 Uiso 1 calc R . .
C16 C 0.4181(5) 0.5491(5) 0.4787(4) 0.059(2) Uani 1 d . . .
H16C H 0.4703 0.5918 0.4888 0.071 Uiso 1 calc R . .
C17 C 0.3916(5) 0.5028(5) 0.4230(3) 0.0410(19) Uani 1 d . . .
H17C H 0.4255 0.5134 0.3953 0.049 Uiso 1 calc R . .
C18 C 0.1419(4) 0.0468(4) 0.0714(3) 0.0303(17) Uani 1 d . . .
C19 C 0.1649(5) 0.0829(5) 0.0263(3) 0.046(2) Uani 1 d . . .
H19C H 0.1883 0.1407 0.0325 0.055 Uiso 1 calc R . .
C20 C 0.1542(5) 0.0353(6) -0.0284(3) 0.056(2) Uani 1 d . . .
H20C H 0.1687 0.0609 -0.0594 0.067 Uiso 1 calc R . .
C21 C 0.1225(5) -0.0493(5) -0.0376(3) 0.048(2) Uani 1 d . . .
H21C H 0.1159 -0.0820 -0.0747 0.057 Uiso 1 calc R . .
C22 C 0.1009(5) -0.0850(5) 0.0078(3) 0.043(2) Uani 1 d . . .
H22C H 0.0784 -0.1429 0.0020 0.052 Uiso 1 calc R . .
C23 C 0.1116(4) -0.0371(4) 0.0622(3) 0.0371(18) Uani 1 d . . .
H23C H 0.0978 -0.0627 0.0934 0.045 Uiso 1 calc R . .
C24 C 0.1104(4) 0.0867(4) 0.1641(3) 0.0254(16) Uani 1 d . . .
C25 C 0.0272(4) 0.0248(4) 0.1563(3) 0.0294(17) Uani 1 d . . .
H25A H 0.0350 -0.0255 0.1683 0.035 Uiso 1 calc R . .
H25B H -0.0021 0.0104 0.1148 0.035 Uiso 1 calc R . .
C26 C -0.0258(4) 0.0578(4) 0.1924(3) 0.0330(17) Uani 1 d . . .
H26A H -0.0791 0.0143 0.1898 0.040 Uiso 1 calc R . .
H26B H -0.0402 0.1035 0.1769 0.040 Uiso 1 calc R . .
C27 C 0.0214(4) 0.0881(4) 0.2558(3) 0.0290(17) Uani 1 d . . .
H27A H -0.0105 0.1171 0.2775 0.035 Uiso 1 calc R . .
H27B H 0.0258 0.0406 0.2735 0.035 Uiso 1 calc R . .
C28 C 0.1080(4) 0.1446(4) 0.2607(3) 0.0257(16) Uani 1 d . . .
C29 C 0.1150(4) 0.2024(4) 0.3590(3) 0.0262(16) Uani 1 d . . .
C30 C 0.1308(5) 0.1595(4) 0.4010(3) 0.0386(19) Uani 1 d . . .
H30A H 0.1632 0.1230 0.3957 0.046 Uiso 1 calc R . .
C31 C 0.1005(5) 0.1682(5) 0.4515(3) 0.048(2) Uani 1 d . . .
H31A H 0.1109 0.1373 0.4803 0.058 Uiso 1 calc R . .
C32 C 0.0552(5) 0.2226(5) 0.4591(3) 0.048(2) Uani 1 d . . .
H32A H 0.0348 0.2299 0.4936 0.058 Uiso 1 calc R . .
C33 C 0.0394(5) 0.2661(5) 0.4168(3) 0.047(2) Uani 1 d . . .
H33A H 0.0068 0.3024 0.4217 0.056 Uiso 1 calc R . .
C34 C 0.0709(4) 0.2573(4) 0.3669(3) 0.0363(18) Uani 1 d . . .
H34A H 0.0621 0.2892 0.3385 0.044 Uiso 1 calc R . .
C35 C 0.3488(4) 0.2065(4) 0.4404(3) 0.0335(18) Uani 1 d . . .
C36 C 0.3555(5) 0.2663(5) 0.4869(3) 0.041(2) Uani 1 d . . .
H36A H 0.3576 0.3201 0.4817 0.049 Uiso 1 calc R . .
C37 C 0.3591(6) 0.2474(6) 0.5417(4) 0.059(2) Uani 1 d . . .
H37A H 0.3648 0.2888 0.5742 0.071 Uiso 1 calc R . .
C38 C 0.3547(5) 0.1699(6) 0.5495(4) 0.054(2) Uani 1 d . . .
H38A H 0.3566 0.1574 0.5871 0.064 Uiso 1 calc R . .
C39 C 0.3476(5) 0.1105(5) 0.5028(4) 0.054(2) Uani 1 d . . .
H39A H 0.3444 0.0565 0.5081 0.065 Uiso 1 calc R . .
C40 C 0.3452(5) 0.1286(4) 0.4484(3) 0.044(2) Uani 1 d . . .
H40A H 0.3410 0.0873 0.4162 0.053 Uiso 1 calc R . .
C41 C 0.3893(4) 0.2155(4) 0.3495(3) 0.0303(17) Uani 1 d . . .
C42 C 0.4686(4) 0.1927(4) 0.3637(3) 0.0314(17) Uani 1 d . . .
H42A H 0.4557 0.1324 0.3553 0.038 Uiso 1 calc R . .
H42B H 0.4958 0.2134 0.4054 0.038 Uiso 1 calc R . .
C43 C 0.5267(4) 0.2304(4) 0.3268(3) 0.0361(18) Uani 1 d . . .
H43A H 0.5450 0.2907 0.3392 0.043 Uiso 1 calc R . .
H43B H 0.5775 0.2120 0.3329 0.043 Uiso 1 calc R . .
C44 C 0.4847(4) 0.2073(4) 0.2630(3) 0.0340(18) Uani 1 d . . .
H44A H 0.5209 0.2413 0.2415 0.041 Uiso 1 calc R . .
H44B H 0.4795 0.1494 0.2483 0.041 Uiso 1 calc R . .
C45 C 0.3991(4) 0.2185(4) 0.2509(3) 0.0258(16) Uani 1 d . . .
C46 C 0.3932(4) 0.2098(4) 0.1490(3) 0.0283(16) Uani 1 d . . .
C47 C 0.3793(5) 0.1369(4) 0.1118(3) 0.046(2) Uani 1 d . . .
H47A H 0.3480 0.0873 0.1205 0.055 Uiso 1 calc R . .
C48 C 0.4100(6) 0.1346(5) 0.0620(4) 0.055(2) Uani 1 d . . .
H48A H 0.4006 0.0836 0.0370 0.066 Uiso 1 calc R . .
C49 C 0.4539(5) 0.2052(5) 0.0481(4) 0.055(2) Uani 1 d . . .
H49A H 0.4740 0.2038 0.0132 0.066 Uiso 1 calc R . .
C50 C 0.4686(6) 0.2787(5) 0.0854(4) 0.063(3) Uani 1 d . . .
H50A H 0.4999 0.3281 0.0765 0.075 Uiso 1 calc R . .
C51 C 0.4385(5) 0.2808(5) 0.1354(3) 0.046(2) Uani 1 d . . .
H51A H 0.4489 0.3318 0.1607 0.055 Uiso 1 calc R . .
C52 C 0.3945(4) 0.6385(4) 0.1215(3) 0.0325(17) Uani 1 d . . .
C53 C 0.4278(4) 0.5735(4) 0.1228(3) 0.0378(19) Uani 1 d . . .
H53A H 0.4325 0.5496 0.1563 0.045 Uiso 1 calc R . .
C54 C 0.4542(6) 0.5442(5) 0.0743(4) 0.059(2) Uani 1 d . . .
H54A H 0.4783 0.5008 0.0749 0.070 Uiso 1 calc R . .
C55 C 0.4460(6) 0.5768(6) 0.0259(4) 0.071(3) Uani 1 d . . .
H55A H 0.4647 0.5561 -0.0069 0.085 Uiso 1 calc R . .
C56 C 0.4113(5) 0.6389(5) 0.0241(3) 0.052(2) Uani 1 d . . .
H56A H 0.4061 0.6619 -0.0097 0.063 Uiso 1 calc R . .
C57 C 0.3835(5) 0.6686(5) 0.0716(3) 0.0403(19) Uani 1 d . . .
H57A H 0.3566 0.7100 0.0696 0.048 Uiso 1 calc R . .
C58 C 0.3986(4) 0.6800(4) 0.2231(3) 0.0243(16) Uani 1 d . . .
C59 C 0.4777(4) 0.6654(4) 0.2500(3) 0.0279(16) Uani 1 d . . .
H59A H 0.5166 0.6713 0.2232 0.034 Uiso 1 calc R . .
H59B H 0.4649 0.6089 0.2572 0.034 Uiso 1 calc R . .
C60 C 0.5196(4) 0.7259(4) 0.3070(3) 0.0323(17) Uani 1 d . . .
H60A H 0.5386 0.7819 0.2993 0.039 Uiso 1 calc R . .
H60B H 0.5697 0.7127 0.3261 0.039 Uiso 1 calc R . .
C61 C 0.4587(4) 0.7228(4) 0.3471(3) 0.0315(17) Uani 1 d . . .
H61A H 0.4490 0.6707 0.3613 0.038 Uiso 1 calc R . .
H61B H 0.4840 0.7684 0.3813 0.038 Uiso 1 calc R . .
C62 C 0.3759(4) 0.7292(4) 0.3169(3) 0.0260(16) Uani 1 d . . .
C63 C 0.3442(4) 0.7768(4) 0.4056(3) 0.0271(16) Uani 1 d . . .
C64 C 0.3134(4) 0.7238(4) 0.4402(3) 0.0351(18) Uani 1 d . . .
H64A H 0.2822 0.6684 0.4232 0.042 Uiso 1 calc R . .
C65 C 0.3277(5) 0.7508(6) 0.4995(3) 0.049(2) Uani 1 d . . .
H65A H 0.3060 0.7139 0.5230 0.059 Uiso 1 calc R . .
C66 C 0.3731(5) 0.8303(5) 0.5247(3) 0.048(2) Uani 1 d . . .
H66A H 0.3817 0.8484 0.5655 0.058 Uiso 1 calc R . .
C67 C 0.4060(5) 0.8834(5) 0.4919(3) 0.043(2) Uani 1 d . . .
H67A H 0.4387 0.9381 0.5097 0.051 Uiso 1 calc R . .
C68 C 0.3913(4) 0.8571(4) 0.4314(3) 0.0352(18) Uani 1 d . . .
H68A H 0.4136 0.8942 0.4081 0.042 Uiso 1 calc R . .
C69 C 0.1021(4) 0.6253(4) 0.3786(3) 0.0313(17) Uani 1 d . . .
C70 C 0.0931(5) 0.6778(5) 0.4252(3) 0.047(2) Uani 1 d . . .
H70A H 0.0948 0.7322 0.4221 0.056 Uiso 1 calc R . .
C71 C 0.0816(6) 0.6510(7) 0.4766(4) 0.067(3) Uani 1 d . . .
H71A H 0.0754 0.6874 0.5082 0.080 Uiso 1 calc R . .
C72 C 0.0792(5) 0.5736(7) 0.4821(4) 0.063(3) Uani 1 d . . .
H72A H 0.0716 0.5558 0.5172 0.076 Uiso 1 calc R . .
C73 C 0.0877(5) 0.5218(5) 0.4364(4) 0.058(2) Uani 1 d . . .
H73A H 0.0856 0.4674 0.4400 0.070 Uiso 1 calc R . .
C74 C 0.0992(5) 0.5467(5) 0.3851(3) 0.045(2) Uani 1 d . . .
H74A H 0.1053 0.5094 0.3540 0.054 Uiso 1 calc R . .
C75 C 0.0866(4) 0.6210(4) 0.2761(3) 0.0300(17) Uani 1 d . . .
C76 C 0.0087(4) 0.5498(4) 0.2545(3) 0.0329(18) Uani 1 d . . .
H76A H -0.0289 0.5495 0.2821 0.040 Uiso 1 calc R . .
H76B H 0.0237 0.4983 0.2517 0.040 Uiso 1 calc R . .
C77 C -0.0367(4) 0.5553(4) 0.1951(3) 0.0377(19) Uani 1 d . . .
H77A H -0.0849 0.5051 0.1789 0.045 Uiso 1 calc R . .
H77B H -0.0588 0.6027 0.1988 0.045 Uiso 1 calc R . .
C78 C 0.0238(4) 0.5651(4) 0.1547(3) 0.0315(17) Uani 1 d . . .
H78A H 0.0349 0.5124 0.1439 0.038 Uiso 1 calc R . .
H78B H -0.0030 0.5786 0.1186 0.038 Uiso 1 calc R . .
C79 C 0.1047(4) 0.6293(4) 0.1806(3) 0.0239(16) Uani 1 d . . .
C80 C 0.1403(4) 0.6364(4) 0.0882(3) 0.0309(17) Uani 1 d . . .
C81 C 0.1614(5) 0.5738(5) 0.0598(3) 0.050(2) Uani 1 d . . .
H81A H 0.1860 0.5409 0.0814 0.060 Uiso 1 calc R . .
C82 C 0.1477(6) 0.5572(5) -0.0003(4) 0.060(3) Uani 1 d . . .
H82A H 0.1628 0.5131 -0.0194 0.072 Uiso 1 calc R . .
C83 C 0.1129(5) 0.6030(5) -0.0319(3) 0.049(2) Uani 1 d . . .
H83A H 0.1041 0.5916 -0.0730 0.059 Uiso 1 calc R . .
C84 C 0.0907(7) 0.6651(5) -0.0050(4) 0.073(3) Uani 1 d . . .
H84A H 0.0662 0.6975 -0.0272 0.087 Uiso 1 calc R . .
C85 C 0.1038(6) 0.6815(5) 0.0552(3) 0.060(3) Uani 1 d . . .
H85A H 0.0871 0.7248 0.0739 0.071 Uiso 1 calc R . .
C86 C 0.1505(4) 0.8883(4) 0.3763(3) 0.0279(16) Uani 1 d . . .
C87 C 0.1891(5) 0.8920(5) 0.4329(3) 0.044(2) Uani 1 d . . .
H87A H 0.2388 0.8761 0.4406 0.052 Uiso 1 calc R . .
C88 C 0.1561(5) 0.9188(5) 0.4785(3) 0.052(2) Uani 1 d . . .
H88A H 0.1827 0.9212 0.5174 0.063 Uiso 1 calc R . .
C89 C 0.0843(5) 0.9419(5) 0.4667(4) 0.051(2) Uani 1 d . . .
H89A H 0.0612 0.9608 0.4977 0.061 Uiso 1 calc R . .
C90 C 0.0460(5) 0.9377(5) 0.4104(4) 0.052(2) Uani 1 d . . .
H90A H -0.0038 0.9533 0.4025 0.062 Uiso 1 calc R . .
C91 C 0.0792(5) 0.9107(4) 0.3644(3) 0.0411(19) Uani 1 d . . .
H91A H 0.0525 0.9080 0.3254 0.049 Uiso 1 calc R . .
C92 C 0.2092(4) 0.8978(4) 0.2907(3) 0.0228(15) Uani 1 d . . .
C93 C 0.2059(4) 0.9823(4) 0.2867(3) 0.0276(16) Uani 1 d . . .
H93A H 0.2090 1.0133 0.3257 0.033 Uiso 1 calc R . .
H93B H 0.1521 0.9794 0.2609 0.033 Uiso 1 calc R . .
C94 C 0.2793(4) 1.0252(4) 0.2627(3) 0.0324(17) Uani 1 d . . .
H94A H 0.3328 1.0338 0.2908 0.039 Uiso 1 calc R . .
H94B H 0.2751 1.0795 0.2568 0.039 Uiso 1 calc R . .
C95 C 0.2792(4) 0.9745(4) 0.2054(3) 0.0303(17) Uani 1 d . . .
H95A H 0.2307 0.9744 0.1755 0.036 Uiso 1 calc R . .
H95B H 0.3315 0.9994 0.1928 0.036 Uiso 1 calc R . .
C96 C 0.2736(4) 0.8878(4) 0.2107(3) 0.0237(16) Uani 1 d . . .
C97 C 0.3367(5) 0.8668(4) 0.1290(3) 0.0295(17) Uani 1 d . . .
C98 C 0.2888(5) 0.8730(6) 0.0780(3) 0.056(2) Uani 1 d . . .
H98A H 0.2298 0.8629 0.0740 0.067 Uiso 1 calc R . .
C99 C 0.3249(7) 0.8935(7) 0.0333(4) 0.076(3) Uani 1 d . . .
H99A H 0.2906 0.8966 -0.0018 0.091 Uiso 1 calc R . .
C100 C 0.4094(6) 0.9097(5) 0.0383(4) 0.059(3) Uani 1 d . . .
H10E H 0.4343 0.9242 0.0069 0.070 Uiso 1 calc R . .
C101 C 0.4580(5) 0.9048(5) 0.0888(4) 0.051(2) Uani 1 d . . .
H10F H 0.5172 0.9162 0.0928 0.062 Uiso 1 calc R . .
C102 C 0.4212(5) 0.8833(4) 0.1345(3) 0.0408(19) Uani 1 d . . .
H10G H 0.4553 0.8802 0.1696 0.049 Uiso 1 calc R . .
Li1 Li 0.3301(9) 1.0193(8) 0.7866(6) 0.047(3) Uani 1 d . . .
Li2 Li 0.7444(10) 0.5144(8) 0.3070(7) 0.059(4) Uani 1 d . . .
P1 P 0.45485(12) 1.01765(11) 0.68963(8) 0.0327(5) Uani 1 d . . .
P2 P 0.96928(13) 0.30116(11) 0.19341(9) 0.0356(5) Uani 1 d . . .
P3 P 0.95618(14) 0.79679(12) 0.18665(9) 0.0435(5) Uani 1 d . . .
P4 P 0.54785(14) 0.47808(12) 0.29397(10) 0.0433(5) Uani 1 d . . .
F1 F 0.4916(3) 0.9901(3) 0.6360(2) 0.0643(14) Uani 1 d . . .
F2 F 0.3857(3) 0.9301(2) 0.6769(2) 0.0560(13) Uani 1 d . . .
F3 F 0.5230(3) 1.1048(2) 0.7049(2) 0.0552(13) Uani 1 d . . .
F4 F 0.4169(3) 1.0450(3) 0.74514(18) 0.0547(12) Uani 1 d . . .
F5 F 0.5168(3) 0.9857(2) 0.73163(19) 0.0483(11) Uani 1 d . . .
F6 F 0.3913(3) 1.0493(3) 0.6501(2) 0.0669(14) Uani 1 d . . .
F7 F 1.0143(3) 0.3586(3) 0.2558(2) 0.0716(15) Uani 1 d . . .
F8 F 0.9244(3) 0.2446(3) 0.13203(19) 0.0629(14) Uani 1 d . . .
F9 F 1.0418(3) 0.2603(3) 0.1976(2) 0.0713(15) Uani 1 d . . .
F10 F 0.8978(3) 0.3439(3) 0.1901(2) 0.0721(15) Uani 1 d . . .
F11 F 1.0201(3) 0.3691(3) 0.1636(2) 0.0583(13) Uani 1 d . . .
F12 F 0.9188(3) 0.2342(3) 0.2238(2) 0.0594(13) Uani 1 d . . .
F13 F 1.0487(3) 0.8479(3) 0.1858(3) 0.0790(17) Uani 1 d . . .
F14 F 0.8648(3) 0.7438(4) 0.1847(3) 0.102(2) Uani 1 d . . .
F15 F 0.9660(4) 0.7232(3) 0.1436(2) 0.0762(16) Uani 1 d . . .
F16 F 0.9499(4) 0.8727(3) 0.2292(2) 0.0816(17) Uani 1 d . . .
F17 F 0.9910(3) 0.7619(3) 0.24020(19) 0.0607(13) Uani 1 d . . .
F18 F 0.9209(3) 0.8326(3) 0.1334(2) 0.0614(14) Uani 1 d . . .
F19 F 0.5624(3) 0.4046(3) 0.2536(2) 0.0771(16) Uani 1 d . . .
F20 F 0.4579(3) 0.4628(3) 0.2551(2) 0.0724(15) Uani 1 d . . .
F21 F 0.5115(4) 0.4187(3) 0.3337(2) 0.0774(16) Uani 1 d . . .
F22 F 0.5876(3) 0.5391(3) 0.2553(2) 0.0658(14) Uani 1 d . . .
F23 F 0.6411(3) 0.4949(3) 0.3326(2) 0.0703(15) Uani 1 d . . .
F24 F 0.5372(3) 0.5523(2) 0.3355(2) 0.0574(13) Uani 1 d . . .
O1S O 0.3395(3) 1.1228(3) 0.8325(2) 0.0539(15) Uani 1 d . . .
O2S O 0.3402(3) 0.9384(3) 0.8300(2) 0.0475(14) Uani 1 d . . .
O3S O 0.2216(3) 0.9829(3) 0.7345(2) 0.0457(13) Uani 1 d . . .
O4S O 0.7870(3) 0.4323(3) 0.3378(3) 0.0542(15) Uani 1 d . . .
O5S O 0.7531(4) 0.4999(3) 0.2267(3) 0.0568(15) Uani 1 d . . .
O6S O 0.8065(5) 0.6245(4) 0.3422(3) 0.085(2) Uani 1 d . . .
C1S C 0.3867(7) 1.2025(5) 0.8279(5) 0.090(4) Uani 1 d . . .
H1SA H 0.3831 1.2065 0.7866 0.108 Uiso 1 calc R . .
H1SB H 0.4467 1.2148 0.8472 0.108 Uiso 1 calc R . .
C2S C 0.3493(8) 1.2594(6) 0.8567(7) 0.121(5) Uani 1 d . . .
H2SA H 0.3933 1.3111 0.8772 0.145 Uiso 1 calc R . .
H2SB H 0.3075 1.2723 0.8279 0.145 Uiso 1 calc R . .
C3S C 0.3087(7) 1.2182(7) 0.8975(5) 0.088(4) Uani 1 d . . .
H3SA H 0.2578 1.2340 0.9021 0.105 Uiso 1 calc R . .
H3SB H 0.3477 1.2311 0.9361 0.105 Uiso 1 calc R . .
C4S C 0.2861(7) 1.1308(6) 0.8712(5) 0.091(4) Uani 1 d . . .
H4SA H 0.2940 1.0986 0.9018 0.110 Uiso 1 calc R . .
H4SB H 0.2263 1.1103 0.8500 0.110 Uiso 1 calc R . .
C5S C 0.1932(6) 1.0364(6) 0.7008(4) 0.071(3) Uani 1 d . . .
H5SA H 0.2413 1.0827 0.6985 0.085 Uiso 1 calc R . .
H5SB H 0.1525 1.0583 0.7179 0.085 Uiso 1 calc R . .
C6S C 0.1513(8) 0.9828(9) 0.6411(5) 0.116(5) Uani 1 d . . .
H6SA H 0.0894 0.9717 0.6341 0.139 Uiso 1 calc R . .
H6SB H 0.1718 1.0110 0.6106 0.139 Uiso 1 calc R . .
C7S C 0.1714(7) 0.9085(7) 0.6389(4) 0.090(4) Uani 1 d . . .
H7SA H 0.2202 0.9104 0.6208 0.108 Uiso 1 calc R . .
H7SB H 0.1228 0.8616 0.6166 0.108 Uiso 1 calc R . .
C8S C 0.1921(5) 0.9016(5) 0.7001(4) 0.055(2) Uani 1 d . . .
H8SA H 0.1416 0.8688 0.7113 0.067 Uiso 1 calc R . .
H8SB H 0.2364 0.8743 0.7062 0.067 Uiso 1 calc R . .
C9S C 0.3972(6) 0.8919(6) 0.8256(5) 0.082(3) Uani 1 d . . .
H9SA H 0.4085 0.8861 0.7860 0.098 Uiso 1 calc R . .
H9SB H 0.4513 0.9200 0.8539 0.098 Uiso 1 calc R . .
C10S C 0.3613(7) 0.8150(7) 0.8370(6) 0.109(5) Uani 1 d . . .
H10A H 0.4043 0.7990 0.8625 0.130 Uiso 1 calc R . .
H10B H 0.3401 0.7738 0.8002 0.130 Uiso 1 calc R . .
C11S C 0.2939(6) 0.8176(6) 0.8647(5) 0.074(3) Uani 1 d . . .
H11A H 0.3096 0.8149 0.9062 0.089 Uiso 1 calc R . .
H11B H 0.2430 0.7710 0.8456 0.089 Uiso 1 calc R . .
C12S C 0.2774(6) 0.8982(5) 0.8588(4) 0.058(2) Uani 1 d . . .
H12A H 0.2200 0.8886 0.8354 0.070 Uiso 1 calc R . .
H12B H 0.2832 0.9316 0.8975 0.070 Uiso 1 calc R . .
C13S C 0.8636(6) 0.4157(6) 0.3310(5) 0.075(3) Uani 1 d . . .
H13A H 0.9121 0.4530 0.3611 0.090 Uiso 1 calc R . .
H13B H 0.8744 0.4223 0.2922 0.090 Uiso 1 calc R . .
C14S C 0.8500(7) 0.3304(7) 0.3376(5) 0.101(4) Uani 1 d . . .
H14A H 0.8457 0.2955 0.2998 0.121 Uiso 1 calc R . .
H14B H 0.8984 0.3265 0.3658 0.121 Uiso 1 calc R . .
C15S C 0.7744(6) 0.3026(6) 0.3576(5) 0.079(3) Uani 1 d . . .
H15A H 0.7859 0.2843 0.3948 0.095 Uiso 1 calc R . .
H15B H 0.7324 0.2567 0.3286 0.095 Uiso 1 calc R . .
C16S C 0.7439(6) 0.3742(5) 0.3655(6) 0.088(4) Uani 1 d . . .
H16A H 0.6825 0.3579 0.3486 0.105 Uiso 1 calc R . .
H16B H 0.7538 0.3975 0.4075 0.105 Uiso 1 calc R . .
C17S C 0.7273(6) 0.4182(6) 0.1923(4) 0.074(3) Uani 1 d . . .
H17A H 0.6769 0.3840 0.2029 0.089 Uiso 1 calc R . .
H17B H 0.7731 0.3930 0.2001 0.089 Uiso 1 calc R . .
C18S C 0.7082(9) 0.4221(11) 0.1314(6) 0.137(6) Uani 1 d . . .
H18A H 0.7542 0.4149 0.1126 0.164 Uiso 1 calc R . .
H18B H 0.6550 0.3794 0.1105 0.164 Uiso 1 calc R . .
C19S C 0.7001(14) 0.5016(12) 0.1318(7) 0.221(12) Uani 1 d . . .
H19A H 0.6397 0.4977 0.1214 0.265 Uiso 1 calc R . .
H19B H 0.7280 0.5260 0.1025 0.265 Uiso 1 calc R . .
C20S C 0.7373(7) 0.5529(7) 0.1876(5) 0.090(4) Uani 1 d . . .
H20A H 0.6986 0.5821 0.2003 0.108 Uiso 1 calc R . .
H20B H 0.7907 0.5939 0.1867 0.108 Uiso 1 calc R . .
C21S C 0.7764(12) 0.6797(8) 0.3740(9) 0.203(10) Uani 1 d . . .
H21A H 0.7896 0.6783 0.4159 0.244 Uiso 1 calc R . .
H21B H 0.7146 0.6661 0.3606 0.244 Uiso 1 calc R . .
C22S C 0.8182(13) 0.7587(8) 0.3641(8) 0.177(8) Uani 1 d . . .
H22A H 0.7781 0.7790 0.3396 0.212 Uiso 1 calc R . .
H22B H 0.8428 0.7984 0.4014 0.212 Uiso 1 calc R . .
C23S C 0.8697(19) 0.7503(12) 0.3411(14) 0.41(3) Uani 1 d . . .
H23A H 0.9238 0.7910 0.3625 0.493 Uiso 1 calc R . .
H23B H 0.8569 0.7618 0.3016 0.493 Uiso 1 calc R . .
C24S C 0.8798(9) 0.6698(11) 0.3362(11) 0.284(17) Uani 1 d . . .
H24A H 0.8907 0.6512 0.2978 0.341 Uiso 1 calc R . .
H24B H 0.9265 0.6687 0.3672 0.341 Uiso 1 calc R . .

loop_
_atom_site_aniso_label
_atom_site_aniso_U_11
_atom_site_aniso_U_22
_atom_site_aniso_U_33
_atom_site_aniso_U_23
_atom_site_aniso_U_13
_atom_site_aniso_U_12
Co1 0.0287(6) 0.0259(5) 0.0279(5) 0.0084(4) 0.0102(4) 0.0100(4)
Co2 0.0306(6) 0.0230(5) 0.0318(6) 0.0041(4) 0.0112(4) 0.0124(4)
Co3 0.0301(6) 0.0273(5) 0.0259(5) 0.0072(4) 0.0089(4) 0.0122(4)
Co4 0.0297(6) 0.0212(5) 0.0299(6) 0.0034(4) 0.0095(4) 0.0115(4)
N1 0.030(3) 0.025(3) 0.028(3) 0.005(3) 0.012(3) 0.009(3)
N2 0.024(3) 0.020(3) 0.019(3) 0.004(3) 0.003(2) 0.008(2)
N3 0.036(4) 0.024(3) 0.025(3) 0.002(3) 0.006(3) 0.013(3)
N4 0.032(4) 0.030(3) 0.023(3) 0.002(3) 0.008(3) 0.011(3)
N5 0.029(3) 0.022(3) 0.033(4) 0.014(3) 0.014(3) 0.014(3)
N6 0.039(4) 0.030(3) 0.020(3) 0.004(3) 0.005(3) 0.017(3)
N7 0.032(4) 0.027(3) 0.034(4) 0.005(3) 0.008(3) 0.012(3)
N8 0.027(3) 0.022(3) 0.027(3) 0.002(2) 0.005(3) 0.012(3)
N9 0.027(3) 0.026(3) 0.032(4) 0.008(3) 0.012(3) 0.012(3)
N10 0.029(3) 0.025(3) 0.022(3) -0.001(3) 0.009(3) 0.012(3)
N11 0.028(3) 0.031(3) 0.023(3) 0.007(3) 0.013(3) 0.015(3)
N12 0.037(4) 0.028(3) 0.023(3) 0.006(3) 0.014(3) 0.018(3)
N13 0.027(3) 0.025(3) 0.039(4) 0.011(3) 0.018(3) 0.007(3)
N14 0.024(3) 0.022(3) 0.035(4) 0.007(3) 0.016(3) 0.008(2)
N15 0.029(3) 0.027(3) 0.027(3) 0.007(3) 0.007(3) 0.011(3)
N16 0.030(3) 0.023(3) 0.027(3) 0.005(3) 0.008(3) 0.012(3)
N17 0.022(3) 0.020(3) 0.028(3) 0.004(3) 0.009(3) 0.011(2)
N18 0.039(4) 0.026(3) 0.014(3) -0.002(2) 0.003(3) 0.014(3)
C1 0.038(5) 0.032(4) 0.029(4) 0.012(3) 0.015(4) 0.019(4)
C2 0.025(5) 0.091(7) 0.041(5) 0.025(5) 0.002(4) 0.004(4)
C3 0.051(6) 0.100(8) 0.042(6) 0.017(5) -0.001(5) 0.015(6)
C4 0.070(7) 0.058(6) 0.029(5) 0.009(4) 0.007(5) 0.025(5)
C5 0.071(7) 0.068(6) 0.036(5) 0.017(5) 0.022(5) 0.005(5)
C6 0.046(5) 0.065(6) 0.031(5) 0.010(4) 0.010(4) 0.003(4)
C7 0.021(4) 0.029(4) 0.041(5) 0.013(4) 0.010(3) 0.012(3)
C8 0.042(5) 0.029(4) 0.032(4) 0.011(3) 0.011(4) 0.017(3)
C9 0.037(5) 0.029(4) 0.036(4) 0.008(3) 0.006(4) 0.019(3)
C10 0.045(5) 0.023(4) 0.041(5) 0.010(3) 0.017(4) 0.016(3)
C11 0.019(4) 0.020(4) 0.029(4) -0.002(3) 0.008(3) 0.009(3)
C12 0.040(5) 0.027(4) 0.022(4) -0.004(3) 0.005(3) 0.019(4)
C13 0.049(5) 0.052(5) 0.037(5) 0.001(4) 0.013(4) 0.014(4)
C14 0.077(7) 0.077(7) 0.039(5) 0.003(5) 0.026(5) 0.033(6)
C15 0.074(7) 0.061(6) 0.034(5) -0.018(4) -0.003(5) 0.023(5)
C16 0.042(5) 0.066(6) 0.050(6) -0.012(5) 0.001(5) 0.005(5)
C17 0.035(5) 0.049(5) 0.036(5) 0.001(4) 0.014(4) 0.009(4)
C18 0.027(4) 0.029(4) 0.032(4) 0.002(3) 0.005(3) 0.007(3)
C19 0.047(5) 0.044(5) 0.045(5) 0.004(4) 0.022(4) 0.009(4)
C20 0.054(6) 0.079(7) 0.034(5) 0.008(5) 0.014(4) 0.018(5)
C21 0.047(5) 0.059(6) 0.032(5) -0.015(4) 0.003(4) 0.023(4)
C22 0.056(5) 0.038(5) 0.032(5) -0.005(4) -0.007(4) 0.024(4)
C23 0.040(5) 0.042(5) 0.028(4) 0.001(4) 0.006(4) 0.014(4)
C24 0.033(4) 0.020(4) 0.026(4) 0.004(3) 0.001(3) 0.015(3)
C25 0.025(4) 0.033(4) 0.031(4) 0.005(3) 0.008(3) 0.010(3)
C26 0.029(4) 0.031(4) 0.037(4) 0.003(3) 0.008(3) 0.007(3)
C27 0.025(4) 0.034(4) 0.031(4) 0.007(3) 0.013(3) 0.011(3)
C28 0.031(4) 0.023(4) 0.035(5) 0.016(3) 0.015(4) 0.019(3)
C29 0.029(4) 0.024(4) 0.022(4) 0.003(3) 0.008(3) 0.004(3)
C30 0.043(5) 0.042(5) 0.039(5) 0.014(4) 0.018(4) 0.018(4)
C31 0.059(6) 0.064(6) 0.032(5) 0.024(4) 0.018(4) 0.024(5)
C32 0.053(6) 0.062(6) 0.035(5) 0.007(4) 0.022(4) 0.020(5)
C33 0.056(6) 0.047(5) 0.050(5) 0.008(4) 0.027(4) 0.029(4)
C34 0.046(5) 0.034(4) 0.039(5) 0.015(4) 0.020(4) 0.018(4)
C35 0.026(4) 0.040(5) 0.033(4) 0.010(4) 0.001(3) 0.011(3)
C36 0.052(5) 0.043(5) 0.028(5) 0.004(4) 0.001(4) 0.020(4)
C37 0.073(7) 0.070(7) 0.033(5) -0.002(5) 0.000(4) 0.030(5)
C38 0.047(5) 0.072(7) 0.038(5) 0.023(5) 0.000(4) 0.011(5)
C39 0.059(6) 0.045(5) 0.049(6) 0.022(5) -0.006(4) 0.007(4)
C40 0.061(6) 0.036(5) 0.036(5) 0.009(4) 0.007(4) 0.015(4)
C41 0.034(4) 0.019(4) 0.035(4) 0.004(3) 0.004(4) 0.007(3)
C42 0.027(4) 0.031(4) 0.036(4) 0.004(3) -0.001(3) 0.014(3)
C43 0.021(4) 0.033(4) 0.056(5) 0.012(4) 0.000(4) 0.013(3)
C44 0.036(4) 0.034(4) 0.043(5) 0.014(4) 0.018(4) 0.019(4)
C45 0.029(4) 0.014(3) 0.038(5) 0.011(3) 0.011(4) 0.008(3)
C46 0.033(4) 0.030(4) 0.027(4) 0.010(3) 0.012(3) 0.014(3)
C47 0.070(6) 0.030(4) 0.047(5) 0.012(4) 0.030(5) 0.018(4)
C48 0.078(7) 0.046(5) 0.049(6) -0.002(4) 0.025(5) 0.029(5)
C49 0.066(6) 0.062(6) 0.054(6) 0.020(5) 0.037(5) 0.029(5)
C50 0.079(7) 0.048(6) 0.069(7) 0.020(5) 0.042(6) 0.014(5)
C51 0.052(5) 0.042(5) 0.046(5) 0.002(4) 0.026(4) 0.009(4)
C52 0.032(4) 0.033(4) 0.031(4) 0.002(3) 0.009(3) 0.010(3)
C53 0.044(5) 0.037(4) 0.039(5) 0.000(4) 0.019(4) 0.021(4)
C54 0.072(7) 0.058(6) 0.060(6) 0.006(5) 0.036(5) 0.033(5)
C55 0.096(8) 0.086(7) 0.054(6) 0.006(6) 0.050(6) 0.051(6)
C56 0.066(6) 0.068(6) 0.030(5) 0.011(4) 0.024(4) 0.023(5)
C57 0.048(5) 0.043(5) 0.032(5) 0.003(4) 0.012(4) 0.018(4)
C58 0.025(4) 0.018(4) 0.031(4) 0.005(3) 0.012(3) 0.006(3)
C59 0.030(4) 0.027(4) 0.032(4) 0.007(3) 0.012(3) 0.013(3)
C60 0.029(4) 0.034(4) 0.039(4) 0.005(3) 0.012(4) 0.017(3)
C61 0.030(4) 0.039(4) 0.028(4) 0.005(3) 0.003(3) 0.019(3)
C62 0.032(4) 0.023(4) 0.027(4) 0.009(3) 0.012(3) 0.009(3)
C63 0.026(4) 0.037(4) 0.022(4) 0.004(3) 0.009(3) 0.015(3)
C64 0.042(5) 0.035(4) 0.033(5) 0.011(4) 0.011(4) 0.016(4)
C65 0.049(5) 0.077(7) 0.032(5) 0.027(5) 0.017(4) 0.022(5)
C66 0.047(5) 0.066(6) 0.031(5) -0.001(5) 0.004(4) 0.023(5)
C67 0.039(5) 0.051(5) 0.034(5) -0.002(4) 0.003(4) 0.015(4)
C68 0.030(4) 0.031(4) 0.041(5) 0.000(4) 0.007(4) 0.007(3)
C69 0.024(4) 0.035(4) 0.036(4) 0.008(4) 0.012(3) 0.007(3)
C70 0.057(6) 0.050(5) 0.040(5) 0.007(4) 0.021(4) 0.022(4)
C71 0.084(7) 0.094(8) 0.034(5) 0.012(5) 0.038(5) 0.033(6)
C72 0.052(6) 0.087(8) 0.051(6) 0.033(6) 0.017(5) 0.007(5)
C73 0.060(6) 0.050(6) 0.067(7) 0.035(5) 0.017(5) 0.006(5)
C74 0.055(5) 0.045(5) 0.044(5) 0.019(4) 0.020(4) 0.021(4)
C75 0.035(4) 0.023(4) 0.037(5) 0.004(4) 0.011(4) 0.016(3)
C76 0.032(4) 0.018(4) 0.051(5) 0.004(3) 0.024(4) 0.005(3)
C77 0.025(4) 0.026(4) 0.056(5) 0.002(4) 0.006(4) 0.004(3)
C78 0.024(4) 0.023(4) 0.045(5) 0.005(3) 0.004(4) 0.007(3)
C79 0.023(4) 0.016(3) 0.034(4) 0.006(3) 0.000(3) 0.012(3)
C80 0.030(4) 0.033(4) 0.027(4) -0.001(3) 0.003(3) 0.008(3)
C81 0.083(7) 0.043(5) 0.036(5) 0.006(4) 0.011(5) 0.039(5)
C82 0.091(7) 0.049(5) 0.039(5) -0.009(4) 0.011(5) 0.031(5)
C83 0.064(6) 0.056(6) 0.023(4) 0.004(4) 0.001(4) 0.017(5)
C84 0.133(9) 0.061(6) 0.032(5) 0.007(5) -0.006(5) 0.059(6)
C85 0.097(7) 0.062(6) 0.032(5) 0.003(4) 0.006(5) 0.054(6)
C86 0.032(4) 0.020(4) 0.037(4) 0.009(3) 0.012(4) 0.012(3)
C87 0.045(5) 0.061(5) 0.040(5) 0.013(4) 0.020(4) 0.032(4)
C88 0.064(6) 0.076(6) 0.027(5) 0.007(4) 0.022(4) 0.031(5)
C89 0.061(6) 0.055(6) 0.048(6) 0.011(4) 0.033(5) 0.024(5)
C90 0.050(6) 0.062(6) 0.064(6) 0.014(5) 0.034(5) 0.037(5)
C91 0.038(5) 0.052(5) 0.042(5) 0.013(4) 0.017(4) 0.021(4)
C92 0.021(4) 0.026(4) 0.021(4) 0.004(3) 0.000(3) 0.010(3)
C93 0.037(4) 0.021(4) 0.030(4) 0.006(3) 0.014(3) 0.012(3)
C94 0.042(5) 0.015(4) 0.040(4) 0.004(3) 0.007(4) 0.010(3)
C95 0.038(4) 0.021(4) 0.038(4) 0.010(3) 0.013(4) 0.013(3)
C96 0.023(4) 0.018(4) 0.025(4) 0.003(3) 0.000(3) 0.003(3)
C97 0.045(5) 0.021(4) 0.029(4) 0.005(3) 0.017(4) 0.015(3)
C98 0.050(6) 0.099(7) 0.034(5) 0.026(5) 0.017(4) 0.038(5)
C99 0.087(8) 0.135(10) 0.042(6) 0.049(6) 0.032(6) 0.067(7)
C100 0.088(8) 0.058(6) 0.048(6) 0.022(5) 0.045(6) 0.028(5)
C101 0.050(5) 0.054(5) 0.047(6) 0.005(4) 0.024(5) 0.005(4)
C102 0.030(5) 0.052(5) 0.039(5) 0.011(4) 0.014(4) 0.006(4)
Li1 0.060(9) 0.046(8) 0.049(8) 0.011(7) 0.033(7) 0.024(7)
Li2 0.091(12) 0.032(8) 0.068(10) 0.020(7) 0.027(9) 0.031(8)
P1 0.0363(12) 0.0282(10) 0.0372(12) 0.0070(9) 0.0128(9) 0.0127(9)
P2 0.0398(12) 0.0285(11) 0.0423(12) 0.0099(9) 0.0113(10) 0.0136(9)
P3 0.0481(14) 0.0281(11) 0.0488(13) 0.0079(10) -0.0034(11) 0.0112(10)
P4 0.0459(14) 0.0377(12) 0.0542(14) 0.0106(10) 0.0136(11) 0.0232(10)
F1 0.080(4) 0.065(3) 0.058(3) 0.008(3) 0.038(3) 0.026(3)
F2 0.045(3) 0.035(3) 0.080(3) 0.004(2) 0.016(2) 0.000(2)
F3 0.054(3) 0.025(2) 0.084(4) 0.010(2) 0.021(3) 0.004(2)
F4 0.051(3) 0.074(3) 0.048(3) 0.001(2) 0.026(2) 0.029(2)
F5 0.049(3) 0.044(3) 0.063(3) 0.021(2) 0.014(2) 0.026(2)
F6 0.080(4) 0.055(3) 0.066(3) 0.020(3) -0.008(3) 0.032(3)
F7 0.110(4) 0.039(3) 0.049(3) 0.006(2) -0.007(3) 0.012(3)
F8 0.085(4) 0.044(3) 0.051(3) 0.000(2) 0.010(3) 0.013(3)
F9 0.050(3) 0.053(3) 0.129(5) 0.033(3) 0.026(3) 0.034(3)
F10 0.071(4) 0.057(3) 0.109(4) 0.024(3) 0.029(3) 0.044(3)
F11 0.068(3) 0.039(3) 0.078(3) 0.030(2) 0.033(3) 0.014(2)
F12 0.072(3) 0.040(3) 0.075(3) 0.022(2) 0.034(3) 0.015(2)
F13 0.053(3) 0.067(3) 0.120(5) 0.043(3) 0.008(3) 0.018(3)
F14 0.050(3) 0.107(5) 0.154(6) 0.085(4) 0.012(4) 0.005(3)
F15 0.127(5) 0.050(3) 0.057(3) 0.008(3) 0.008(3) 0.043(3)
F16 0.140(5) 0.059(3) 0.062(3) 0.009(3) 0.012(3) 0.064(3)
F17 0.091(4) 0.046(3) 0.047(3) 0.013(2) -0.001(3) 0.032(3)
F18 0.069(3) 0.037(3) 0.068(3) 0.017(2) -0.015(3) 0.016(2)
F19 0.103(4) 0.060(3) 0.076(4) -0.006(3) 0.020(3) 0.049(3)
F20 0.046(3) 0.070(3) 0.097(4) 0.005(3) 0.002(3) 0.025(3)
F21 0.110(5) 0.048(3) 0.098(4) 0.037(3) 0.047(4) 0.037(3)
F22 0.075(4) 0.077(4) 0.075(4) 0.040(3) 0.045(3) 0.042(3)
F23 0.058(3) 0.075(3) 0.082(4) 0.008(3) 0.000(3) 0.040(3)
F24 0.082(4) 0.038(3) 0.071(3) 0.017(2) 0.037(3) 0.033(2)
O1S 0.064(4) 0.039(3) 0.064(4) 0.004(3) 0.040(3) 0.010(3)
O2S 0.048(3) 0.055(3) 0.056(4) 0.021(3) 0.028(3) 0.025(3)
O3S 0.045(3) 0.053(4) 0.046(3) 0.015(3) 0.013(3) 0.022(3)
O4S 0.045(4) 0.056(4) 0.080(4) 0.034(3) 0.030(3) 0.024(3)
O5S 0.068(4) 0.056(4) 0.064(4) 0.023(3) 0.027(3) 0.033(3)
O6S 0.085(6) 0.052(4) 0.120(6) 0.001(4) 0.037(5) 0.022(4)
C1S 0.095(8) 0.047(6) 0.133(10) 0.002(6) 0.066(8) 0.012(6)
C2S 0.098(10) 0.053(7) 0.216(16) 0.002(9) 0.078(11) 0.016(7)
C3S 0.089(9) 0.098(9) 0.072(7) -0.028(7) 0.007(6) 0.050(7)
C4S 0.097(8) 0.075(7) 0.122(10) 0.012(7) 0.091(8) 0.021(6)
C5S 0.075(7) 0.091(8) 0.079(7) 0.045(6) 0.032(6) 0.055(6)
C6S 0.150(12) 0.173(13) 0.054(7) 0.023(8) -0.009(7) 0.119(11)
C7S 0.104(9) 0.084(8) 0.060(7) 0.026(6) 0.004(6) -0.006(7)
C8S 0.046(5) 0.051(6) 0.066(6) 0.013(5) 0.014(5) 0.007(4)
C9S 0.074(7) 0.082(7) 0.137(10) 0.067(7) 0.059(7) 0.056(6)
C10S 0.107(10) 0.084(8) 0.191(14) 0.084(9) 0.077(10) 0.063(7)
C11S 0.067(7) 0.068(7) 0.107(9) 0.045(6) 0.034(6) 0.026(5)
C12S 0.061(6) 0.077(7) 0.053(6) 0.026(5) 0.032(5) 0.030(5)
C13S 0.051(6) 0.100(8) 0.094(8) 0.049(7) 0.036(6) 0.030(6)
C14S 0.115(10) 0.120(10) 0.151(11) 0.090(9) 0.100(9) 0.093(8)
C15S 0.071(7) 0.064(7) 0.124(9) 0.029(6) 0.055(7) 0.031(6)
C16S 0.067(7) 0.055(6) 0.180(12) 0.060(7) 0.076(8) 0.035(5)
C17S 0.078(7) 0.080(8) 0.069(7) 0.005(6) 0.026(6) 0.032(6)
C18S 0.110(12) 0.193(17) 0.075(10) 0.018(10) 0.003(8) 0.009(11)
C19S 0.36(3) 0.20(2) 0.096(13) 0.012(13) -0.080(15) 0.18(2)
C20S 0.071(8) 0.116(10) 0.130(11) 0.078(9) 0.053(7) 0.056(7)
C21S 0.23(2) 0.061(10) 0.30(2) -0.042(12) 0.153(18) -0.001(11)
C22S 0.27(2) 0.039(8) 0.206(19) -0.008(10) 0.040(17) 0.039(12)
C23S 0.51(5) 0.109(16) 0.62(6) -0.08(2) 0.53(5) -0.07(2)
C24S 0.056(10) 0.146(15) 0.55(4) -0.17(2) 0.056(16) 0.004(10)

loop_
_geom_bond_atom_site_label_1
_geom_bond_atom_site_label_2
_geom_bond_distance
_geom_bond_site_symmetry_2
_geom_bond_publ_flag
Co1 N1 1.963(5) . ?
Co1 N9 1.977(5) . ?
Co1 N5 2.031(5) . ?
Co1 N4 2.099(5) . ?
Co1 C24 2.493(7) . ?
Co2 N6 1.997(6) . ?
Co2 N8 2.007(5) . ?
Co2 N3 2.029(5) . ?
Co2 N2 2.210(5) . ?
Co2 N7 2.254(6) . ?
Co3 N18 1.960(5) . ?
Co3 N15 1.969(5) . ?
Co3 N11 2.038(5) . ?
Co3 N10 2.082(5) . ?
Co3 C58 2.497(6) . ?
Co4 N12 2.009(5) . ?
Co4 N14 2.030(6) . ?
Co4 N16 2.034(5) . ?
Co4 N13 2.196(5) . ?
Co4 N17 2.224(5) . ?
N1 C7 1.294(8) . ?
N1 C1 1.443(8) . ?
N2 C11 1.364(8) . ?
N2 C7 1.365(8) . ?
N3 C11 1.298(8) . ?
N3 C12 1.427(8) . ?
N4 C24 1.300(8) . ?
N4 C18 1.424(8) . ?
N5 C28 1.348(8) . ?
N5 C24 1.367(8) . ?
N6 C28 1.303(8) . ?
N6 C29 1.444(8) . ?
N7 C41 1.299(8) . ?
N7 C35 1.422(9) . ?
N8 C45 1.347(8) . ?
N8 C41 1.378(8) . ?
N9 C45 1.308(8) . ?
N9 C46 1.423(8) . ?
N10 C58 1.297(8) . ?
N10 C52 1.415(8) . ?
N11 C62 1.365(8) . ?
N11 C58 1.376(8) . ?
N12 C62 1.290(8) . ?
N12 C63 1.431(8) . ?
N13 C75 1.300(8) . ?
N13 C69 1.411(8) . ?
N14 C79 1.355(8) . ?
N14 C75 1.361(8) . ?
N15 C79 1.307(8) . ?
N15 C80 1.429(8) . ?
N16 C92 1.318(8) . ?
N16 C86 1.428(8) . ?
N17 C96 1.346(8) . ?
N17 C92 1.359(8) . ?
N18 C96 1.300(8) . ?
N18 C97 1.445(8) . ?
C1 C6 1.364(10) . ?
C1 C2 1.368(10) . ?
C2 C3 1.380(11) . ?
C3 C4 1.345(11) . ?
C4 C5 1.363(11) . ?
C5 C6 1.401(10) . ?
C7 C8 1.493(9) . ?
C8 C9 1.537(9) . ?
C9 C10 1.515(9) . ?
C10 C11 1.495(8) . ?
C12 C17 1.371(10) . ?
C12 C13 1.378(10) . ?
C13 C14 1.375(11) . ?
C14 C15 1.371(12) . ?
C15 C16 1.355(12) . ?
C16 C17 1.379(10) . ?
C18 C23 1.375(9) . ?
C18 C19 1.379(10) . ?
C19 C20 1.392(10) . ?
C20 C21 1.387(11) . ?
C21 C22 1.376(11) . ?
C22 C23 1.389(9) . ?
C24 C25 1.482(9) . ?
C25 C26 1.507(9) . ?
C26 C27 1.525(9) . ?
C27 C28 1.498(9) . ?
C29 C30 1.361(9) . ?
C29 C34 1.371(9) . ?
C30 C31 1.393(10) . ?
C31 C32 1.378(10) . ?
C32 C33 1.375(10) . ?
C33 C34 1.390(10) . ?
C35 C36 1.372(10) . ?
C35 C40 1.377(9) . ?
C36 C37 1.386(10) . ?
C37 C38 1.364(11) . ?
C38 C39 1.367(11) . ?
C39 C40 1.374(10) . ?
C41 C42 1.496(9) . ?
C42 C43 1.508(9) . ?
C43 C44 1.509(9) . ?
C44 C45 1.496(9) . ?
C46 C47 1.373(9) . ?
C46 C51 1.376(9) . ?
C47 C48 1.375(10) . ?
C48 C49 1.363(11) . ?
C49 C50 1.378(11) . ?
C50 C51 1.373(10) . ?
C52 C57 1.370(10) . ?
C52 C53 1.391(9) . ?
C53 C54 1.388(10) . ?
C54 C55 1.355(12) . ?
C55 C56 1.363(11) . ?
C56 C57 1.384(10) . ?
C58 C59 1.483(9) . ?
C59 C60 1.516(9) . ?
C60 C61 1.517(9) . ?
C61 C62 1.501(9) . ?
C63 C64 1.377(9) . ?
C63 C68 1.390(9) . ?
C64 C65 1.381(10) . ?
C65 C66 1.370(11) . ?
C66 C67 1.357(10) . ?
C67 C68 1.406(10) . ?
C69 C74 1.381(9) . ?
C69 C70 1.389(10) . ?
C70 C71 1.396(11) . ?
C71 C72 1.354(12) . ?
C72 C73 1.362(12) . ?
C73 C74 1.381(11) . ?
C75 C76 1.490(9) . ?
C76 C77 1.519(10) . ?
C77 C78 1.514(9) . ?
C78 C79 1.473(9) . ?
C80 C81 1.359(9) . ?
C80 C85 1.373(10) . ?
C81 C82 1.385(10) . ?
C82 C83 1.347(11) . ?
C83 C84 1.346(11) . ?
C84 C85 1.389(11) . ?
C86 C91 1.362(9) . ?
C86 C87 1.377(9) . ?
C87 C88 1.383(10) . ?
C88 C89 1.376(11) . ?
C89 C90 1.369(11) . ?
C90 C91 1.392(10) . ?
C92 C93 1.497(8) . ?
C93 C94 1.510(9) . ?
C94 C95 1.513(9) . ?
C95 C96 1.505(8) . ?
C97 C102 1.356(9) . ?
C97 C98 1.376(10) . ?
C98 C99 1.358(11) . ?
C99 C100 1.360(12) . ?
C100 C101 1.363(11) . ?
C101 C102 1.391(10) . ?
Li1 O2S 1.884(14) . ?
Li1 F4 1.896(13) . ?
Li1 O1S 1.913(13) . ?
Li1 O3S 1.914(15) . ?
Li2 O6S 1.896(15) . ?
Li2 F23 1.908(16) . ?
Li2 O5S 1.930(16) . ?
Li2 O4S 1.939(14) . ?
P1 F6 1.570(5) . ?
P1 F3 1.577(4) . ?
P1 F1 1.583(5) . ?
P1 F5 1.587(4) . ?
P1 F2 1.593(4) . ?
P1 F4 1.632(4) . ?
P2 F9 1.572(4) . ?
P2 F8 1.574(5) . ?
P2 F10 1.577(5) . ?
P2 F12 1.584(5) . ?
P2 F11 1.590(4) . ?
P2 F7 1.598(5) . ?
P3 F14 1.556(5) . ?
P3 F13 1.578(5) . ?
P3 F17 1.580(5) . ?
P3 F16 1.582(5) . ?
P3 F15 1.584(5) . ?
P3 F18 1.587(5) . ?
P4 F20 1.571(5) . ?
P4 F21 1.570(5) . ?
P4 F24 1.578(5) . ?
P4 F19 1.584(5) . ?
P4 F22 1.587(5) . ?
P4 F23 1.610(5) . ?
O1S C4S 1.416(9) . ?
O1S C1S 1.424(10) . ?
O2S C9S 1.423(9) . ?
O2S C12S 1.439(9) . ?
O3S C8S 1.432(9) . ?
O3S C5S 1.435(9) . ?
O4S C16S 1.391(9) . ?
O4S C13S 1.431(9) . ?
O5S C20S 1.439(10) . ?
O5S C17S 1.440(10) . ?
O6S C24S 1.317(17) . ?
O6S C21S 1.392(14) . ?
C1S C2S 1.463(13) . ?
C2S C3S 1.446(15) . ?
C3S C4S 1.471(13) . ?
C5S C6S 1.518(14) . ?
C6S C7S 1.416(14) . ?
C7S C8S 1.469(12) . ?
C9S C10S 1.392(12) . ?
C10S C11S 1.419(13) . ?
C11S C12S 1.518(11) . ?
C13S C14S 1.467(12) . ?
C14S C15S 1.426(12) . ?
C15S C16S 1.468(11) . ?
C17S C18S 1.449(14) . ?
C18S C19S 1.420(19) . ?
C19S C20S 1.422(17) . ?
C21S C22S 1.432(18) . ?
C22S C23S 1.13(2) . ?
C23S C24S 1.44(3) . ?
